data_7131613
loop_
_publ_author_name
'Berthe, Mathilde'
'Kagawa, Yoshiyuki'
'Riquet, Axel'
'Hayashi, Takashi'
'Weiss, Jean'
'Wytko, Jennifer A.'

_publ_section_title
;
 Remote template effect in the synthesis of bipyridine-strapped
 porphyrins.
;
_journal_issue 44
_journal_name_full 'Chemical communications (Cambridge, England)'
_journal_page_first 6718
_journal_page_last 6721
_journal_paper_doi 10.1039/d3cc01697h
_journal_volume 59
_journal_year 2023
_chemical_formula_moiety 'C88 H54 N8, C H2 Cl2, 2(C H4 O)'
_chemical_formula_sum 'C91 H64 Cl2 N8 O2'
_chemical_formula_weight 1372.40
_space_group_crystal_system triclinic
_space_group_IT_number 2
_space_group_name_Hall '-P 1'
_space_group_name_H-M_alt 'P -1'
_atom_sites_solution_hydrogens mixed
_atom_sites_solution_primary direct
_atom_sites_solution_secondary difmap
_audit_creation_method SHELXL-2014/7
_audit_update_record
;
2023-02-07 deposited with the CCDC.	2023-05-09 downloaded from the CCDC.
;
_cell_angle_alpha 80.431(3)
_cell_angle_beta 89.270(2)
_cell_angle_gamma 79.490(2)
_cell_formula_units_Z 2
_cell_length_a 13.2810(5)
_cell_length_b 13.2984(5)
_cell_length_c 20.8307(8)
_cell_measurement_reflns_used 9365
_cell_measurement_temperature 120(2)
_cell_measurement_theta_max 66.20
_cell_measurement_theta_min 3.39
_cell_volume 3566.4(2)
_computing_cell_refinement 'Bruker SAINT'
_computing_data_collection 'Bruker APEX4'
_computing_data_reduction 'Bruker SAINT'
_computing_molecular_graphics 'Bruker SHELXTL'
_computing_publication_material 'Bruker SHELXTL'
_computing_structure_refinement 'SHELXL-2014/7 (Sheldrick, 2014)'
_computing_structure_solution 'SHELXT 2014/7 (Sheldrick, 2014)'
_diffrn_ambient_temperature 120(2)
_diffrn_measured_fraction_theta_full 0.987
_diffrn_measured_fraction_theta_max 0.987
_diffrn_measurement_device_type 'Bruker PHOTON-III CPAD'
_diffrn_measurement_method '\f and \w shuterless scans'
_diffrn_radiation_type CuK\a
_diffrn_radiation_wavelength 1.54178
_diffrn_reflns_av_R_equivalents 0.1296
_diffrn_reflns_av_unetI/netI 0.0763
_diffrn_reflns_Laue_measured_fraction_full 0.987
_diffrn_reflns_Laue_measured_fraction_max 0.987
_diffrn_reflns_limit_h_max 15
_diffrn_reflns_limit_h_min -15
_diffrn_reflns_limit_k_max 15
_diffrn_reflns_limit_k_min -15
_diffrn_reflns_limit_l_max 24
_diffrn_reflns_limit_l_min -24
_diffrn_reflns_number 90821
_diffrn_reflns_point_group_measured_fraction_full 0.987
_diffrn_reflns_point_group_measured_fraction_max 0.987
_diffrn_reflns_theta_full 66.645
_diffrn_reflns_theta_max 66.645
_diffrn_reflns_theta_min 2.151
_diffrn_source 'Cu-ImuS DIAMOND microfocus tube'
_exptl_absorpt_coefficient_mu 1.273
_exptl_absorpt_correction_T_max 0.7528
_exptl_absorpt_correction_T_min 0.4011
_exptl_absorpt_correction_type multi-scan
_exptl_absorpt_process_details sadabs
_exptl_crystal_colour orange
_exptl_crystal_density_diffrn 1.278
_exptl_crystal_description plate
_exptl_crystal_F_000 1432
_exptl_crystal_size_max 0.360
_exptl_crystal_size_mid 0.120
_exptl_crystal_size_min 0.060
_platon_squeeze_details
'The residual electron density was assigned to one molecule of the dichloromethane solvent [72/2= 36 e per asymmetric unit; one molecule of CH2Cl2 would give 42 e].'
_refine_diff_density_max 0.832
_refine_diff_density_min -1.330
_refine_diff_density_rms 0.139
_refine_ls_extinction_method none
_refine_ls_goodness_of_fit_ref 1.368
_refine_ls_hydrogen_treatment mixed
_refine_ls_matrix_type full
_refine_ls_number_parameters 940
_refine_ls_number_reflns 12465
_refine_ls_number_restraints 3
_refine_ls_restrained_S_all 1.375
_refine_ls_R_factor_all 0.1651
_refine_ls_R_factor_gt 0.1310
_refine_ls_shift/su_max 0.000
_refine_ls_shift/su_mean 0.000
_refine_ls_structure_factor_coef Fsqd
_refine_ls_weighting_details 'w=1/[\s^2^(Fo^2^)+(0.2000P)^2^] where P=(Fo^2^+2Fc^2^)/3'
_refine_ls_weighting_scheme calc
_refine_ls_wR_factor_gt 0.3423
_refine_ls_wR_factor_ref 0.3752
_reflns_Friedel_coverage 0.000
_reflns_number_gt 7903
_reflns_number_total 12465
_reflns_threshold_expression 'I > 2\s(I)'
_cod_data_source_file d3cc01697h2.cif
_cod_data_source_block jwmb220721
_cod_depositor_comments 'Adding full bibliography for 7131610--7131613.cif.'
_cod_database_code 7131613
_shelx_shelxl_version_number 2014/7
_shelx_space_group_comment
;
The symmetry employed for this shelxl refinement is uniquely defined
by the following loop, which should always be used as a source of
symmetry information in preference to the above space-group names.
They are only intended as comments.
;
_shelx_estimated_absorpt_t_min 0.657
_shelx_estimated_absorpt_t_max 0.928
_platon_squeeze_void_probe_radius 1.20

loop_
_space_group_symop_operation_xyz
'x, y, z'
'-x, -y, -z'

loop_
_atom_site_label
_atom_site_type_symbol
_atom_site_fract_x
_atom_site_fract_y
_atom_site_fract_z
_atom_site_U_iso_or_equiv
_atom_site_adp_type
_atom_site_occupancy
_atom_site_site_symmetry_order
_atom_site_calc_flag
_atom_site_refinement_flags_posn
_atom_site_refinement_flags_adp
_atom_site_refinement_flags_occupancy
_atom_site_disorder_assembly
_atom_site_disorder_group
C1 C 0.2818(4) 0.9086(3) 0.7691(2) 0.0313(11) Uani 1 1 d . . . . .
C2 C 0.2322(4) 1.0175(3) 0.7553(2) 0.0339(11) Uani 1 1 d . . . . .
H2 H 0.2587 1.0747 0.7657 0.041 Uiso 1 1 calc R U . . .
C3 C 0.1436(4) 1.0216(4) 0.7258(2) 0.0350(11) Uani 1 1 d . . . . .
H3 H 0.0944 1.0825 0.7113 0.042 Uiso 1 1 calc R U . . .
C4 C 0.1351(4) 0.9162(3) 0.7196(2) 0.0313(11) Uani 1 1 d . . . . .
C5 C 0.0568(4) 0.8893(4) 0.6858(3) 0.0365(12) Uani 1 1 d . . . . .
C6 C 0.0548(4) 0.7888(3) 0.6724(2) 0.0332(11) Uani 1 1 d . . . . .
C7 C -0.0155(4) 0.7588(4) 0.6326(3) 0.0435(13) Uani 1 1 d . . . . .
H7 H -0.0734 0.8029 0.6105 0.052 Uiso 1 1 calc R U . . .
C8 C 0.0142(4) 0.6546(4) 0.6313(3) 0.0428(13) Uani 1 1 d . . . . .
H8 H -0.0189 0.6145 0.6075 0.051 Uiso 1 1 calc R U . . .
C9 C 0.1020(4) 0.6176(4) 0.6713(3) 0.0361(11) Uani 1 1 d . . . . .
C10 C 0.1521(4) 0.5140(3) 0.6884(3) 0.0344(11) Uani 1 1 d . . . . .
C11 C 0.2320(4) 0.4775(3) 0.7339(2) 0.0311(11) Uani 1 1 d . . . . .
C12 C 0.2766(4) 0.3672(4) 0.7546(3) 0.0367(12) Uani 1 1 d . . . . .
H12 H 0.2570 0.3102 0.7391 0.044 Uiso 1 1 calc R U . . .
C13 C 0.3490(4) 0.3619(4) 0.7989(3) 0.0339(11) Uani 1 1 d . . . . .
H13 H 0.3888 0.3005 0.8224 0.041 Uiso 1 1 calc R U . . .
C14 C 0.3559(4) 0.4679(3) 0.8048(2) 0.0331(11) Uani 1 1 d . . . . .
C15 C 0.4320(4) 0.4953(3) 0.8399(2) 0.0327(11) Uani 1 1 d . . . . .
C16 C 0.4510(4) 0.5964(3) 0.8370(2) 0.0320(11) Uani 1 1 d . . . . .
C17 C 0.5352(4) 0.6277(4) 0.8648(2) 0.0358(11) Uani 1 1 d . . . . .
H17 H 0.5910 0.5834 0.8891 0.043 Uiso 1 1 calc R U . . .
C18 C 0.5208(4) 0.7335(3) 0.8500(2) 0.0347(11) Uani 1 1 d . . . . .
H18 H 0.5664 0.7754 0.8613 0.042 Uiso 1 1 calc R U . . .
C19 C 0.4271(4) 0.7701(4) 0.8154(2) 0.0325(11) Uani 1 1 d . . . . .
C20 C 0.3788(4) 0.8739(3) 0.7983(2) 0.0322(11) Uani 1 1 d . . . . .
C21 C 0.4356(4) 0.9520(4) 0.8175(3) 0.0357(11) Uani 1 1 d . . . . .
C22 C 0.4108(5) 0.9861(4) 0.8779(3) 0.0437(13) Uani 1 1 d . . . . .
H22 H 0.3564 0.9631 0.9027 0.052 Uiso 1 1 calc R U . . .
C23 C 0.4649(5) 1.0520(4) 0.9003(3) 0.0519(15) Uani 1 1 d . . . . .
H23 H 0.4480 1.0739 0.9409 0.062 Uiso 1 1 calc R U . . .
C24 C 0.5432(5) 1.0864(5) 0.8648(3) 0.0608(17) Uani 1 1 d . . . . .
H24 H 0.5800 1.1326 0.8804 0.073 Uiso 1 1 calc R U . . .
C25 C 0.5684(5) 1.0533(4) 0.8057(3) 0.0511(15) Uani 1 1 d . . . . .
H25 H 0.6239 1.0759 0.7818 0.061 Uiso 1 1 calc R U . . .
C26 C 0.5141(4) 0.9877(4) 0.7808(3) 0.0364(11) Uani 1 1 d . . . . .
C27 C 0.5446(4) 0.9568(4) 0.7171(2) 0.0367(12) Uani 1 1 d . . . . .
C28 C 0.4724(4) 0.9579(4) 0.6685(2) 0.0358(11) Uani 1 1 d . . . . .
H28 H 0.4016 0.9756 0.6773 0.043 Uiso 1 1 calc R U . . .
C29 C 0.5016(4) 0.9338(4) 0.6078(3) 0.0389(12) Uani 1 1 d . . . . .
H29 H 0.4510 0.9347 0.5757 0.047 Uiso 1 1 calc R U . . .
C30 C 0.6049(4) 0.9082(4) 0.5941(3) 0.0398(12) Uani 1 1 d . . . . .
C31 C 0.6772(4) 0.9090(4) 0.6409(3) 0.0450(13) Uani 1 1 d . . . . .
H31 H 0.7478 0.8939 0.6311 0.054 Uiso 1 1 calc R U . . .
C32 C 0.6488(4) 0.9313(4) 0.7021(3) 0.0454(13) Uani 1 1 d . . . . .
H32 H 0.7000 0.9293 0.7340 0.054 Uiso 1 1 calc R U . . .
C33 C 0.6356(4) 0.8821(4) 0.5279(3) 0.0411(12) Uani 1 1 d . . . . .
C34 C 0.7231(4) 0.9101(4) 0.4989(3) 0.0438(13) Uani 1 1 d . . . . .
H34 H 0.7638 0.9482 0.5191 0.053 Uiso 1 1 calc R U . . .
C35 C 0.7489(4) 0.8804(4) 0.4391(3) 0.0445(13) Uani 1 1 d . . . . .
H35 H 0.8088 0.8973 0.4178 0.053 Uiso 1 1 calc R U . . .
C36 C 0.6884(4) 0.8271(4) 0.4108(3) 0.0415(13) Uani 1 1 d . . . . .
H36 H 0.7064 0.8053 0.3703 0.050 Uiso 1 1 calc R U . . .
C37 C 0.5995(4) 0.8048(4) 0.4420(3) 0.0406(12) Uani 1 1 d . . . . .
C38 C 0.5265(4) 0.7537(4) 0.4115(3) 0.0399(12) Uani 1 1 d . . . . .
C39 C 0.5195(4) 0.7609(4) 0.3435(3) 0.0455(14) Uani 1 1 d . . . . .
H39 H 0.5602 0.8016 0.3162 0.055 Uiso 1 1 calc R U . . .
C40 C 0.4556(4) 0.7108(4) 0.3165(3) 0.0464(13) Uani 1 1 d . . . . .
H40 H 0.4527 0.7142 0.2707 0.056 Uiso 1 1 calc R U . . .
C41 C 0.3943(4) 0.6545(4) 0.3564(3) 0.0460(13) Uani 1 1 d . . . . .
H41 H 0.3489 0.6186 0.3385 0.055 Uiso 1 1 calc R U . . .
C42 C 0.4008(4) 0.6515(4) 0.4250(3) 0.0388(12) Uani 1 1 d . . . . .
C43 C 0.3335(4) 0.5961(4) 0.4694(3) 0.0372(12) Uani 1 1 d . . . . .
C44 C 0.2359(4) 0.5885(4) 0.4489(3) 0.0446(13) Uani 1 1 d . . . . .
H44 H 0.2119 0.6211 0.4064 0.053 Uiso 1 1 calc R U . . .
C45 C 0.1738(4) 0.5349(4) 0.4889(3) 0.0433(13) Uani 1 1 d . . . . .
H45 H 0.1075 0.5317 0.4737 0.052 Uiso 1 1 calc R U . . .
C46 C 0.2061(4) 0.4849(3) 0.5515(3) 0.0371(12) Uani 1 1 d . . . . .
C47 C 0.3028(4) 0.4925(4) 0.5722(3) 0.0364(12) Uani 1 1 d . . . . .
H47 H 0.3266 0.4600 0.6147 0.044 Uiso 1 1 calc R U . . .
C48 C 0.3658(4) 0.5474(4) 0.5313(3) 0.0373(12) Uani 1 1 d . . . . .
H48 H 0.4320 0.5512 0.5465 0.045 Uiso 1 1 calc R U . . .
C49 C 0.1381(4) 0.4238(3) 0.5911(3) 0.0346(11) Uani 1 1 d . . . . .
C50 C 0.0952(4) 0.3511(4) 0.5643(3) 0.0420(13) Uani 1 1 d . . . . .
H50 H 0.1114 0.3418 0.5208 0.050 Uiso 1 1 calc R U . . .
C51 C 0.0303(4) 0.2922(4) 0.5985(3) 0.0465(14) Uani 1 1 d . . . . .
H51 H 0.0022 0.2440 0.5786 0.056 Uiso 1 1 calc R U . . .
C52 C 0.0064(4) 0.3044(4) 0.6627(3) 0.0466(14) Uani 1 1 d . . . . .
H52 H -0.0374 0.2637 0.6869 0.056 Uiso 1 1 calc R U . . .
C53 C 0.0469(4) 0.3762(4) 0.6910(3) 0.0423(13) Uani 1 1 d . . . . .
H53 H 0.0302 0.3844 0.7345 0.051 Uiso 1 1 calc R U . . .
C54 C 0.1125(4) 0.4372(4) 0.6559(3) 0.0357(11) Uani 1 1 d . . . . .
C55 C -0.0302(4) 0.9738(3) 0.6583(2) 0.0332(11) Uani 1 1 d . . . . .
C56 C -0.0379(4) 1.0064(4) 0.5902(3) 0.0389(12) Uani 1 1 d . . . . .
H56 H 0.0113 0.9734 0.5633 0.047 Uiso 1 1 calc R U . . .
C57 C -0.1143(4) 1.0846(4) 0.5616(3) 0.0398(12) Uani 1 1 d . . . . .
H57 H -0.1183 1.1044 0.5156 0.048 Uiso 1 1 calc R U . . .
C58 C -0.1857(4) 1.1343(4) 0.6006(3) 0.0375(12) Uani 1 1 d . . . . .
H58 H -0.2396 1.1876 0.5814 0.045 Uiso 1 1 calc R U . . .
C59 C -0.1779(4) 1.1060(4) 0.6680(3) 0.0365(12) Uani 1 1 d . . . . .
H59 H -0.2259 1.1416 0.6944 0.044 Uiso 1 1 calc R U . . .
C60 C -0.1019(4) 1.0271(3) 0.6972(2) 0.0332(11) Uani 1 1 d . . . . .
C61 C -0.1014(4) 0.9968(3) 0.7696(2) 0.0336(11) Uani 1 1 d . . . . .
C62 C -0.1111(4) 1.0709(4) 0.8106(3) 0.0403(12) Uani 1 1 d . . . . .
H62 H -0.1159 1.1420 0.7923 0.048 Uiso 1 1 calc R U . . .
C63 C -0.1137(4) 1.0429(4) 0.8773(3) 0.0426(13) Uani 1 1 d . . . . .
H63 H -0.1212 1.0954 0.9037 0.051 Uiso 1 1 calc R U . . .
C64 C -0.1059(4) 0.9400(4) 0.9071(2) 0.0351(11) Uani 1 1 d . . . . .
C65 C -0.0979(4) 0.8656(4) 0.8651(3) 0.0440(13) Uani 1 1 d . . . . .
H65 H -0.0934 0.7945 0.8834 0.053 Uiso 1 1 calc R U . . .
C66 C -0.0964(4) 0.8934(4) 0.7984(3) 0.0380(12) Uani 1 1 d . . . . .
H66 H -0.0919 0.8415 0.7717 0.046 Uiso 1 1 calc R U . . .
C67 C -0.1046(4) 0.9049(4) 0.9782(3) 0.0376(12) Uani 1 1 d . . . . .
C68 C -0.1338(4) 0.9734(4) 1.0221(3) 0.0415(13) Uani 1 1 d . . . . .
H68 H -0.1540 1.0458 1.0073 0.050 Uiso 1 1 calc R U . . .
C69 C -0.1323(4) 0.9327(4) 1.0877(3) 0.0482(14) Uani 1 1 d . . . . .
H69 H -0.1521 0.9775 1.1185 0.058 Uiso 1 1 calc R U . . .
C70 C -0.1023(4) 0.8269(4) 1.1089(3) 0.0426(13) Uani 1 1 d . . . . .
H70 H -0.1034 0.7978 1.1537 0.051 Uiso 1 1 calc R U . . .
C71 C -0.0704(4) 0.7649(4) 1.0621(3) 0.0386(12) Uani 1 1 d . . . . .
C72 C -0.0329(4) 0.6510(4) 1.0797(2) 0.0395(12) Uani 1 1 d . . . . .
C73 C -0.0865(4) 0.5896(4) 1.1227(3) 0.0454(13) Uani 1 1 d . . . . .
H73 H -0.1467 0.6192 1.1429 0.055 Uiso 1 1 calc R U . . .
C74 C -0.0490(5) 0.4837(4) 1.1352(3) 0.0539(15) Uani 1 1 d . . . . .
H74 H -0.0835 0.4389 1.1642 0.065 Uiso 1 1 calc R U . . .
C75 C 0.0380(5) 0.4447(4) 1.1052(3) 0.0529(15) Uani 1 1 d . . . . .
H75 H 0.0638 0.3722 1.1135 0.064 Uiso 1 1 calc R U . . .
C76 C 0.0896(4) 0.5095(4) 1.0628(3) 0.0391(12) Uani 1 1 d . . . . .
C77 C 0.1865(4) 0.4713(4) 1.0318(3) 0.0370(12) Uani 1 1 d . . . . .
C78 C 0.2162(4) 0.3667(4) 1.0252(3) 0.0393(12) Uani 1 1 d . . . . .
H78 H 0.1729 0.3188 1.0410 0.047 Uiso 1 1 calc R U . . .
C79 C 0.3072(4) 0.3322(4) 0.9962(3) 0.0383(12) Uani 1 1 d . . . . .
H79 H 0.3255 0.2608 0.9928 0.046 Uiso 1 1 calc R U . . .
C80 C 0.3733(4) 0.3997(4) 0.9715(2) 0.0356(11) Uani 1 1 d . . . . .
C81 C 0.3430(4) 0.5040(3) 0.9791(2) 0.0352(11) Uani 1 1 d . . . . .
H81 H 0.3865 0.5519 0.9638 0.042 Uiso 1 1 calc R U . . .
C82 C 0.2526(4) 0.5389(3) 1.0079(2) 0.0353(11) Uani 1 1 d . . . . .
H82 H 0.2347 0.6102 1.0117 0.042 Uiso 1 1 calc R U . . .
C83 C 0.4725(4) 0.3621(3) 0.9430(2) 0.0339(11) Uani 1 1 d . . . . .
C84 C 0.5420(4) 0.2794(4) 0.9778(3) 0.0408(13) Uani 1 1 d . . . . .
H84 H 0.5220 0.2446 1.0182 0.049 Uiso 1 1 calc R U . . .
C85 C 0.6379(4) 0.2476(4) 0.9553(3) 0.0391(12) Uani 1 1 d . . . . .
H85 H 0.6831 0.1916 0.9803 0.047 Uiso 1 1 calc R U . . .
C86 C 0.6700(4) 0.2961(4) 0.8963(3) 0.0420(13) Uani 1 1 d . . . . .
H86 H 0.7372 0.2752 0.8813 0.050 Uiso 1 1 calc R U . . .
C87 C 0.6015(4) 0.3759(4) 0.8597(3) 0.0399(12) Uani 1 1 d . . . . .
H87 H 0.6215 0.4080 0.8185 0.048 Uiso 1 1 calc R U . . .
C88 C 0.5040(4) 0.4098(3) 0.8823(2) 0.0314(11) Uani 1 1 d . . . . .
C89 C 0.1704(5) 0.7722(5) 0.9032(3) 0.0623(17) Uani 1 1 d . . . . .
H89A H 0.1187 0.8183 0.8735 0.093 Uiso 1 1 calc R U . . .
H89B H 0.1704 0.7000 0.8988 0.093 Uiso 1 1 calc R U . . .
H89C H 0.2381 0.7891 0.8924 0.093 Uiso 1 1 calc R U . . .
C90 C 0.2901(5) 0.7944(5) 0.5869(3) 0.0581(16) Uani 1 1 d . . . . .
H90A H 0.3459 0.7747 0.6194 0.087 Uiso 1 1 calc R U . . .
H90B H 0.2634 0.7326 0.5807 0.087 Uiso 1 1 calc R U . . .
H90C H 0.2351 0.8444 0.6020 0.087 Uiso 1 1 calc R U . . .
C91 C 0.5758(6) 0.6474(10) 0.6209(6) 0.146(5) Uani 1 1 d D . . . .
H91A H 0.5518 0.7227 0.6195 0.176 Uiso 1 1 calc R U . . .
H91B H 0.5487 0.6304 0.5807 0.176 Uiso 1 1 calc R U . . .
N1 N 0.2212(3) 0.8493(3) 0.7468(2) 0.0327(9) Uani 1 1 d . . . . .
N2 N 0.1250(3) 0.7018(3) 0.6956(2) 0.0336(9) Uani 1 1 d D . . . .
N3 N 0.2819(3) 0.5364(3) 0.7659(2) 0.0337(9) Uani 1 1 d . . . . .
N4 N 0.3879(3) 0.6851(3) 0.8070(2) 0.0310(9) Uani 1 1 d . . . . .
N5 N 0.5739(3) 0.8322(3) 0.5011(2) 0.0410(10) Uani 1 1 d . . . . .
N6 N 0.4667(3) 0.6997(3) 0.4513(2) 0.0357(10) Uani 1 1 d . . . . .
N7 N -0.0729(3) 0.8032(3) 0.9980(2) 0.0362(10) Uani 1 1 d . . . . .
N8 N 0.0530(3) 0.6129(3) 1.0499(2) 0.0359(10) Uani 1 1 d . . . . .
Cl1 Cl 0.7019(3) 0.6312(2) 0.61291(18) 0.1764(18) Uani 1 1 d D . . . .
Cl2 Cl 0.5163(2) 0.5904(2) 0.68045(11) 0.1129(9) Uani 1 1 d D . . . .
O1 O 0.1471(3) 0.7859(3) 0.9688(2) 0.0492(10) Uani 1 1 d . . . . .
H1 H 0.1059 0.7473 0.9839 0.074 Uiso 1 1 calc R U . . .
O2 O 0.3273(3) 0.8399(3) 0.5272(2) 0.0530(10) Uani 1 1 d . . . . .
H2A H 0.3862 0.8077 0.5211 0.080 Uiso 1 1 calc R U . . .
H2N H 0.179(2) 0.707(4) 0.717(2) 0.023(12) Uiso 1 1 d D . . . .
H4N H 0.336(4) 0.684(4) 0.790(2) 0.019(13) Uiso 1 1 d . . . . .

loop_
_atom_site_aniso_label
_atom_site_aniso_U_11
_atom_site_aniso_U_22
_atom_site_aniso_U_33
_atom_site_aniso_U_23
_atom_site_aniso_U_13
_atom_site_aniso_U_12
C1 0.035(3) 0.022(2) 0.040(3) -0.011(2) 0.008(2) -0.0067(19)
C2 0.042(3) 0.023(2) 0.041(3) -0.011(2) 0.004(2) -0.014(2)
C3 0.039(3) 0.024(2) 0.042(3) -0.005(2) 0.003(2) -0.006(2)
C4 0.031(3) 0.023(2) 0.040(3) -0.007(2) 0.005(2) -0.0041(19)
C5 0.040(3) 0.025(2) 0.044(3) -0.006(2) 0.004(2) -0.005(2)
C6 0.029(2) 0.026(2) 0.048(3) -0.011(2) 0.000(2) -0.008(2)
C7 0.039(3) 0.027(3) 0.065(4) -0.011(3) -0.002(3) -0.003(2)
C8 0.042(3) 0.030(3) 0.061(4) -0.014(2) -0.009(3) -0.009(2)
C9 0.031(3) 0.029(2) 0.053(3) -0.013(2) -0.003(2) -0.012(2)
C10 0.032(3) 0.022(2) 0.052(3) -0.007(2) 0.002(2) -0.010(2)
C11 0.030(2) 0.024(2) 0.041(3) -0.006(2) 0.006(2) -0.0083(19)
C12 0.037(3) 0.029(2) 0.050(3) -0.013(2) 0.004(2) -0.014(2)
C13 0.033(3) 0.024(2) 0.047(3) -0.008(2) 0.005(2) -0.008(2)
C14 0.037(3) 0.021(2) 0.041(3) -0.006(2) 0.006(2) -0.006(2)
C15 0.034(3) 0.025(2) 0.042(3) -0.012(2) 0.003(2) -0.008(2)
C16 0.033(3) 0.024(2) 0.042(3) -0.011(2) 0.004(2) -0.008(2)
C17 0.039(3) 0.029(2) 0.041(3) -0.008(2) 0.001(2) -0.006(2)
C18 0.040(3) 0.023(2) 0.045(3) -0.011(2) 0.001(2) -0.011(2)
C19 0.032(3) 0.028(2) 0.041(3) -0.010(2) 0.001(2) -0.011(2)
C20 0.035(3) 0.025(2) 0.040(3) -0.009(2) 0.003(2) -0.011(2)
C21 0.037(3) 0.024(2) 0.049(3) -0.010(2) -0.002(2) -0.006(2)
C22 0.056(3) 0.035(3) 0.045(3) -0.013(2) 0.004(3) -0.015(2)
C23 0.070(4) 0.042(3) 0.050(3) -0.017(3) 0.002(3) -0.020(3)
C24 0.081(5) 0.047(3) 0.069(4) -0.025(3) -0.001(4) -0.033(3)
C25 0.064(4) 0.046(3) 0.056(4) -0.014(3) 0.001(3) -0.035(3)
C26 0.039(3) 0.028(2) 0.047(3) -0.011(2) 0.001(2) -0.013(2)
C27 0.047(3) 0.027(2) 0.043(3) -0.011(2) 0.000(2) -0.019(2)
C28 0.034(3) 0.030(2) 0.046(3) -0.006(2) 0.003(2) -0.012(2)
C29 0.043(3) 0.032(3) 0.047(3) -0.015(2) 0.004(2) -0.015(2)
C30 0.039(3) 0.037(3) 0.050(3) -0.014(2) 0.005(2) -0.018(2)
C31 0.029(3) 0.053(3) 0.058(4) -0.018(3) 0.009(3) -0.014(2)
C32 0.044(3) 0.050(3) 0.049(3) -0.012(3) -0.002(3) -0.024(3)
C33 0.037(3) 0.034(3) 0.056(3) -0.013(2) 0.005(2) -0.013(2)
C34 0.039(3) 0.039(3) 0.059(3) -0.016(3) 0.010(3) -0.014(2)
C35 0.037(3) 0.038(3) 0.056(3) -0.003(3) 0.014(3) -0.006(2)
C36 0.044(3) 0.034(3) 0.049(3) -0.012(2) 0.014(3) -0.010(2)
C37 0.046(3) 0.027(2) 0.050(3) -0.007(2) 0.011(3) -0.008(2)
C38 0.043(3) 0.028(2) 0.050(3) -0.009(2) 0.008(2) -0.006(2)
C39 0.057(4) 0.032(3) 0.046(3) -0.008(2) 0.016(3) -0.007(3)
C40 0.052(3) 0.039(3) 0.050(3) -0.012(3) 0.004(3) -0.010(3)
C41 0.047(3) 0.040(3) 0.055(3) -0.019(3) 0.001(3) -0.009(2)
C42 0.042(3) 0.027(2) 0.049(3) -0.010(2) 0.001(2) -0.007(2)
C43 0.037(3) 0.025(2) 0.050(3) -0.009(2) -0.004(2) -0.005(2)
C44 0.045(3) 0.041(3) 0.050(3) -0.011(3) 0.001(3) -0.013(2)
C45 0.043(3) 0.038(3) 0.052(3) -0.006(3) -0.010(3) -0.016(2)
C46 0.041(3) 0.021(2) 0.053(3) -0.014(2) 0.000(2) -0.009(2)
C47 0.039(3) 0.027(2) 0.046(3) -0.009(2) -0.001(2) -0.011(2)
C48 0.034(3) 0.030(2) 0.052(3) -0.014(2) 0.001(2) -0.009(2)
C49 0.031(3) 0.024(2) 0.051(3) -0.009(2) -0.002(2) -0.010(2)
C50 0.041(3) 0.025(2) 0.062(4) -0.012(2) -0.005(3) -0.008(2)
C51 0.045(3) 0.024(2) 0.074(4) -0.004(3) -0.016(3) -0.017(2)
C52 0.040(3) 0.029(3) 0.071(4) 0.002(3) -0.009(3) -0.015(2)
C53 0.040(3) 0.033(3) 0.057(3) -0.004(2) -0.002(3) -0.016(2)
C54 0.030(3) 0.025(2) 0.053(3) -0.003(2) -0.002(2) -0.009(2)
C55 0.028(2) 0.026(2) 0.047(3) -0.008(2) 0.003(2) -0.0090(19)
C56 0.035(3) 0.031(3) 0.050(3) -0.007(2) 0.001(2) -0.006(2)
C57 0.044(3) 0.030(3) 0.047(3) -0.006(2) -0.003(2) -0.010(2)
C58 0.035(3) 0.021(2) 0.057(3) -0.005(2) -0.006(2) -0.005(2)
C59 0.031(3) 0.024(2) 0.056(3) -0.011(2) 0.000(2) -0.004(2)
C60 0.032(3) 0.022(2) 0.047(3) -0.006(2) 0.001(2) -0.0098(19)
C61 0.027(2) 0.026(2) 0.050(3) -0.009(2) 0.004(2) -0.0070(19)
C62 0.045(3) 0.024(2) 0.053(3) -0.008(2) 0.000(3) -0.008(2)
C63 0.049(3) 0.022(2) 0.059(4) -0.013(2) 0.009(3) -0.006(2)
C64 0.034(3) 0.030(2) 0.045(3) -0.011(2) 0.007(2) -0.010(2)
C65 0.058(3) 0.024(2) 0.054(3) -0.009(2) 0.008(3) -0.015(2)
C66 0.053(3) 0.022(2) 0.043(3) -0.009(2) 0.005(2) -0.013(2)
C67 0.037(3) 0.030(3) 0.050(3) -0.014(2) 0.011(2) -0.011(2)
C68 0.043(3) 0.028(3) 0.054(3) -0.013(2) 0.012(2) -0.004(2)
C69 0.053(3) 0.042(3) 0.051(3) -0.018(3) 0.008(3) -0.005(3)
C70 0.046(3) 0.039(3) 0.046(3) -0.013(2) 0.007(2) -0.010(2)
C71 0.033(3) 0.037(3) 0.048(3) -0.008(2) 0.008(2) -0.011(2)
C72 0.049(3) 0.034(3) 0.040(3) -0.010(2) 0.003(2) -0.016(2)
C73 0.045(3) 0.037(3) 0.056(3) -0.008(3) 0.017(3) -0.015(2)
C74 0.069(4) 0.038(3) 0.059(4) -0.007(3) 0.021(3) -0.021(3)
C75 0.062(4) 0.031(3) 0.069(4) -0.009(3) 0.023(3) -0.018(3)
C76 0.047(3) 0.031(3) 0.043(3) -0.009(2) 0.005(2) -0.015(2)
C77 0.042(3) 0.025(2) 0.047(3) -0.006(2) 0.002(2) -0.012(2)
C78 0.045(3) 0.025(2) 0.052(3) -0.008(2) 0.003(3) -0.017(2)
C79 0.049(3) 0.023(2) 0.046(3) -0.007(2) 0.004(2) -0.014(2)
C80 0.042(3) 0.023(2) 0.044(3) -0.008(2) -0.005(2) -0.009(2)
C81 0.043(3) 0.019(2) 0.046(3) -0.007(2) 0.000(2) -0.010(2)
C82 0.042(3) 0.020(2) 0.045(3) -0.006(2) 0.003(2) -0.008(2)
C83 0.040(3) 0.019(2) 0.046(3) -0.010(2) -0.004(2) -0.010(2)
C84 0.053(3) 0.021(2) 0.049(3) -0.008(2) -0.011(3) -0.006(2)
C85 0.037(3) 0.024(2) 0.057(3) -0.014(2) -0.012(3) -0.004(2)
C86 0.034(3) 0.028(3) 0.069(4) -0.018(3) -0.004(3) -0.007(2)
C87 0.037(3) 0.027(3) 0.059(3) -0.012(2) 0.001(2) -0.010(2)
C88 0.033(3) 0.019(2) 0.046(3) -0.013(2) -0.004(2) -0.0086(19)
C89 0.063(4) 0.056(4) 0.063(4) 0.001(3) 0.011(3) -0.012(3)
C90 0.056(4) 0.060(4) 0.060(4) -0.014(3) 0.018(3) -0.012(3)
C91 0.094(7) 0.159(11) 0.164(11) 0.078(9) -0.029(7) -0.059(7)
N1 0.033(2) 0.0237(19) 0.043(2) -0.0098(18) 0.0024(18) -0.0052(17)
N2 0.030(2) 0.024(2) 0.049(3) -0.0075(18) -0.0058(19) -0.0081(17)
N3 0.033(2) 0.025(2) 0.045(2) -0.0070(18) -0.0005(19) -0.0084(17)
N4 0.028(2) 0.022(2) 0.046(3) -0.0096(18) -0.006(2) -0.0089(17)
N5 0.038(2) 0.041(2) 0.048(3) -0.014(2) 0.011(2) -0.013(2)
N6 0.035(2) 0.026(2) 0.045(2) -0.0080(19) 0.0054(19) -0.0022(17)
N7 0.036(2) 0.028(2) 0.048(3) -0.0099(19) 0.0105(19) -0.0095(17)
N8 0.037(2) 0.030(2) 0.043(2) -0.0101(19) 0.0027(19) -0.0090(18)
Cl1 0.214(4) 0.098(2) 0.172(3) 0.017(2) 0.090(3) 0.046(2)
Cl2 0.140(2) 0.1014(17) 0.0843(15) -0.0141(13) 0.0244(15) 0.0100(15)
O1 0.043(2) 0.035(2) 0.072(3) -0.0126(19) 0.0106(19) -0.0135(16)
O2 0.050(2) 0.051(2) 0.058(2) -0.013(2) 0.003(2) -0.0056(19)

loop_
_atom_type_symbol
_atom_type_description
_atom_type_scat_dispersion_real
_atom_type_scat_dispersion_imag
_atom_type_scat_source
C C 0.0181 0.0091 'International Tables Vol C Tables 4.2.6.8 and 6.1.1.4'
H H 0.0000 0.0000 'International Tables Vol C Tables 4.2.6.8 and 6.1.1.4'
N N 0.0311 0.0180 'International Tables Vol C Tables 4.2.6.8 and 6.1.1.4'
Cl Cl 0.3639 0.7018 'International Tables Vol C Tables 4.2.6.8 and 6.1.1.4'
O O 0.0492 0.0322 'International Tables Vol C Tables 4.2.6.8 and 6.1.1.4'

loop_
_geom_angle_atom_site_label_1
_geom_angle_atom_site_label_2
_geom_angle_atom_site_label_3
_geom_angle
_geom_angle_site_symmetry_1
_geom_angle_site_symmetry_3
_geom_angle_publ_flag
N1 C1 C20 126.6(4) . . ?
N1 C1 C2 109.5(4) . . ?
C20 C1 C2 123.9(4) . . ?
C3 C2 C1 107.3(4) . . ?
C3 C2 H2 126.4 . . ?
C1 C2 H2 126.4 . . ?
C2 C3 C4 107.5(4) . . ?
C2 C3 H3 126.2 . . ?
C4 C3 H3 126.2 . . ?
N1 C4 C5 125.8(4) . . ?
N1 C4 C3 109.1(4) . . ?
C5 C4 C3 124.8(4) . . ?
C4 C5 C6 125.1(4) . . ?
C4 C5 C55 118.1(4) . . ?
C6 C5 C55 116.7(4) . . ?
N2 C6 C7 107.1(4) . . ?
N2 C6 C5 124.9(4) . . ?
C7 C6 C5 127.9(5) . . ?
C8 C7 C6 108.2(5) . . ?
C8 C7 H7 125.9 . . ?
C6 C7 H7 125.9 . . ?
C7 C8 C9 108.2(5) . . ?
C7 C8 H8 125.9 . . ?
C9 C8 H8 125.9 . . ?
N2 C9 C8 106.8(4) . . ?
N2 C9 C10 125.9(5) . . ?
C8 C9 C10 127.0(4) . . ?
C11 C10 C9 126.1(4) . . ?
C11 C10 C54 118.1(4) . . ?
C9 C10 C54 115.8(4) . . ?
N3 C11 C10 126.5(4) . . ?
N3 C11 C12 109.1(4) . . ?
C10 C11 C12 124.4(4) . . ?
C13 C12 C11 107.6(4) . . ?
C13 C12 H12 126.2 . . ?
C11 C12 H12 126.2 . . ?
C12 C13 C14 107.1(4) . . ?
C12 C13 H13 126.5 . . ?
C14 C13 H13 126.5 . . ?
N3 C14 C15 125.5(4) . . ?
N3 C14 C13 109.9(4) . . ?
C15 C14 C13 124.4(4) . . ?
C14 C15 C16 125.3(5) . . ?
C14 C15 C88 118.1(4) . . ?
C16 C15 C88 116.6(4) . . ?
N4 C16 C15 125.0(4) . . ?
N4 C16 C17 107.1(4) . . ?
C15 C16 C17 127.9(5) . . ?
C18 C17 C16 107.1(4) . . ?
C18 C17 H17 126.4 . . ?
C16 C17 H17 126.4 . . ?
C17 C18 C19 108.8(4) . . ?
C17 C18 H18 125.6 . . ?
C19 C18 H18 125.6 . . ?
N4 C19 C20 126.3(4) . . ?
N4 C19 C18 107.0(4) . . ?
C20 C19 C18 126.5(4) . . ?
C1 C20 C19 125.8(4) . . ?
C1 C20 C21 118.7(4) . . ?
C19 C20 C21 115.4(4) . . ?
C26 C21 C22 119.4(4) . . ?
C26 C21 C20 123.0(4) . . ?
C22 C21 C20 117.5(5) . . ?
C23 C22 C21 120.4(5) . . ?
C23 C22 H22 119.8 . . ?
C21 C22 H22 119.8 . . ?
C22 C23 C24 120.6(5) . . ?
C22 C23 H23 119.7 . . ?
C24 C23 H23 119.7 . . ?
C23 C24 C25 119.6(5) . . ?
C23 C24 H24 120.2 . . ?
C25 C24 H24 120.2 . . ?
C24 C25 C26 121.4(6) . . ?
C24 C25 H25 119.3 . . ?
C26 C25 H25 119.3 . . ?
C21 C26 C25 118.7(5) . . ?
C21 C26 C27 123.0(4) . . ?
C25 C26 C27 118.3(5) . . ?
C28 C27 C32 117.5(5) . . ?
C28 C27 C26 122.0(5) . . ?
C32 C27 C26 120.4(5) . . ?
C29 C28 C27 121.8(5) . . ?
C29 C28 H28 119.1 . . ?
C27 C28 H28 119.1 . . ?
C28 C29 C30 119.8(5) . . ?
C28 C29 H29 120.1 . . ?
C30 C29 H29 120.1 . . ?
C31 C30 C29 119.2(5) . . ?
C31 C30 C33 121.5(5) . . ?
C29 C30 C33 119.3(5) . . ?
C30 C31 C32 121.4(5) . . ?
C30 C31 H31 119.3 . . ?
C32 C31 H31 119.3 . . ?
C31 C32 C27 120.3(5) . . ?
C31 C32 H32 119.9 . . ?
C27 C32 H32 119.9 . . ?
N5 C33 C34 124.0(5) . . ?
N5 C33 C30 115.6(4) . . ?
C34 C33 C30 120.4(5) . . ?
C33 C34 C35 117.4(5) . . ?
C33 C34 H34 121.3 . . ?
C35 C34 H34 121.3 . . ?
C36 C35 C34 120.1(5) . . ?
C36 C35 H35 120.0 . . ?
C34 C35 H35 120.0 . . ?
C35 C36 C37 119.2(5) . . ?
C35 C36 H36 120.4 . . ?
C37 C36 H36 120.4 . . ?
N5 C37 C36 121.5(5) . . ?
N5 C37 C38 116.8(5) . . ?
C36 C37 C38 121.7(5) . . ?
N6 C38 C39 120.9(5) . . ?
N6 C38 C37 117.8(5) . . ?
C39 C38 C37 121.3(5) . . ?
C40 C39 C38 120.7(5) . . ?
C40 C39 H39 119.7 . . ?
C38 C39 H39 119.7 . . ?
C39 C40 C41 119.3(5) . . ?
C39 C40 H40 120.4 . . ?
C41 C40 H40 120.4 . . ?
C40 C41 C42 118.6(5) . . ?
C40 C41 H41 120.7 . . ?
C42 C41 H41 120.7 . . ?
N6 C42 C41 121.4(5) . . ?
N6 C42 C43 118.0(5) . . ?
C41 C42 C43 120.6(5) . . ?
C48 C43 C44 117.7(5) . . ?
C48 C43 C42 121.5(5) . . ?
C44 C43 C42 120.7(5) . . ?
C45 C44 C43 121.4(5) . . ?
C45 C44 H44 119.3 . . ?
C43 C44 H44 119.3 . . ?
C44 C45 C46 121.3(5) . . ?
C44 C45 H45 119.4 . . ?
C46 C45 H45 119.4 . . ?
C47 C46 C45 117.6(5) . . ?
C47 C46 C49 123.5(5) . . ?
C45 C46 C49 118.8(5) . . ?
C46 C47 C48 121.0(5) . . ?
C46 C47 H47 119.5 . . ?
C48 C47 H47 119.5 . . ?
C43 C48 C47 121.1(5) . . ?
C43 C48 H48 119.5 . . ?
C47 C48 H48 119.5 . . ?
C50 C49 C54 118.0(5) . . ?
C50 C49 C46 119.7(5) . . ?
C54 C49 C46 122.3(4) . . ?
C51 C50 C49 122.6(5) . . ?
C51 C50 H50 118.7 . . ?
C49 C50 H50 118.7 . . ?
C50 C51 C52 119.3(5) . . ?
C50 C51 H51 120.3 . . ?
C52 C51 H51 120.3 . . ?
C53 C52 C51 119.8(5) . . ?
C53 C52 H52 120.1 . . ?
C51 C52 H52 120.1 . . ?
C52 C53 C54 121.0(5) . . ?
C52 C53 H53 119.5 . . ?
C54 C53 H53 119.5 . . ?
C53 C54 C49 119.3(4) . . ?
C53 C54 C10 118.6(5) . . ?
C49 C54 C10 122.2(4) . . ?
C60 C55 C56 117.7(4) . . ?
C60 C55 C5 123.4(5) . . ?
C56 C55 C5 118.8(4) . . ?
C57 C56 C55 122.1(5) . . ?
C57 C56 H56 118.9 . . ?
C55 C56 H56 118.9 . . ?
C56 C57 C58 119.3(5) . . ?
C56 C57 H57 120.3 . . ?
C58 C57 H57 120.3 . . ?
C57 C58 C59 119.7(5) . . ?
C57 C58 H58 120.1 . . ?
C59 C58 H58 120.1 . . ?
C60 C59 C58 121.4(5) . . ?
C60 C59 H59 119.3 . . ?
C58 C59 H59 119.3 . . ?
C59 C60 C55 119.7(5) . . ?
C59 C60 C61 118.6(4) . . ?
C55 C60 C61 121.6(4) . . ?
C66 C61 C62 117.6(5) . . ?
C66 C61 C60 120.9(4) . . ?
C62 C61 C60 121.5(4) . . ?
C63 C62 C61 121.2(5) . . ?
C63 C62 H62 119.4 . . ?
C61 C62 H62 119.4 . . ?
C62 C63 C64 122.0(5) . . ?
C62 C63 H63 119.0 . . ?
C64 C63 H63 119.0 . . ?
C63 C64 C65 116.4(5) . . ?
C63 C64 C67 124.5(4) . . ?
C65 C64 C67 119.2(4) . . ?
C66 C65 C64 121.8(5) . . ?
C66 C65 H65 119.1 . . ?
C64 C65 H65 119.1 . . ?
C65 C66 C61 120.9(4) . . ?
C65 C66 H66 119.5 . . ?
C61 C66 H66 119.5 . . ?
N7 C67 C68 122.0(5) . . ?
N7 C67 C64 115.6(4) . . ?
C68 C67 C64 122.4(5) . . ?
C69 C68 C67 118.0(5) . . ?
C69 C68 H68 121.0 . . ?
C67 C68 H68 121.0 . . ?
C68 C69 C70 120.6(5) . . ?
C68 C69 H69 119.7 . . ?
C70 C69 H69 119.7 . . ?
C69 C70 C71 117.5(5) . . ?
C69 C70 H70 121.2 . . ?
C71 C70 H70 121.2 . . ?
N7 C71 C70 122.5(5) . . ?
N7 C71 C72 115.5(4) . . ?
C70 C71 C72 122.0(5) . . ?
N8 C72 C73 123.4(5) . . ?
N8 C72 C71 115.8(4) . . ?
C73 C72 C71 120.8(5) . . ?
C74 C73 C72 117.7(5) . . ?
C74 C73 H73 121.2 . . ?
C72 C73 H73 121.2 . . ?
C75 C74 C73 119.2(5) . . ?
C75 C74 H74 120.4 . . ?
C73 C74 H74 120.4 . . ?
C74 C75 C76 121.1(5) . . ?
C74 C75 H75 119.5 . . ?
C76 C75 H75 119.5 . . ?
N8 C76 C75 120.1(5) . . ?
N8 C76 C77 117.0(4) . . ?
C75 C76 C77 122.9(5) . . ?
C82 C77 C78 117.5(5) . . ?
C82 C77 C76 120.7(4) . . ?
C78 C77 C76 121.8(4) . . ?
C79 C78 C77 121.0(5) . . ?
C79 C78 H78 119.5 . . ?
C77 C78 H78 119.5 . . ?
C78 C79 C80 121.8(4) . . ?
C78 C79 H79 119.1 . . ?
C80 C79 H79 119.1 . . ?
C79 C80 C81 116.5(5) . . ?
C79 C80 C83 121.7(4) . . ?
C81 C80 C83 121.7(4) . . ?
C82 C81 C80 122.1(5) . . ?
C82 C81 H81 118.9 . . ?
C80 C81 H81 118.9 . . ?
C81 C82 C77 121.1(4) . . ?
C81 C82 H82 119.5 . . ?
C77 C82 H82 119.5 . . ?
C84 C83 C88 117.3(5) . . ?
C84 C83 C80 120.1(5) . . ?
C88 C83 C80 122.5(4) . . ?
C85 C84 C83 121.9(5) . . ?
C85 C84 H84 119.1 . . ?
C83 C84 H84 119.1 . . ?
C84 C85 C86 120.9(5) . . ?
C84 C85 H85 119.6 . . ?
C86 C85 H85 119.6 . . ?
C85 C86 C87 118.5(5) . . ?
C85 C86 H86 120.8 . . ?
C87 C86 H86 120.8 . . ?
C86 C87 C88 121.2(5) . . ?
C86 C87 H87 119.4 . . ?
C88 C87 H87 119.4 . . ?
C87 C88 C83 120.1(5) . . ?
C87 C88 C15 119.0(5) . . ?
C83 C88 C15 120.8(4) . . ?
O1 C89 H89A 109.5 . . ?
O1 C89 H89B 109.5 . . ?
H89A C89 H89B 109.5 . . ?
O1 C89 H89C 109.5 . . ?
H89A C89 H89C 109.5 . . ?
H89B C89 H89C 109.5 . . ?
O2 C90 H90A 109.5 . . ?
O2 C90 H90B 109.5 . . ?
H90A C90 H90B 109.5 . . ?
O2 C90 H90C 109.5 . . ?
H90A C90 H90C 109.5 . . ?
H90B C90 H90C 109.5 . . ?
Cl2 C91 Cl1 125.6(6) . . ?
Cl2 C91 H91A 105.9 . . ?
Cl1 C91 H91A 105.9 . . ?
Cl2 C91 H91B 105.9 . . ?
Cl1 C91 H91B 105.9 . . ?
H91A C91 H91B 106.2 . . ?
C1 N1 C4 106.6(4) . . ?
C6 N2 C9 109.7(4) . . ?
C6 N2 H2N 120(3) . . ?
C9 N2 H2N 129(3) . . ?
C11 N3 C14 106.3(4) . . ?
C19 N4 C16 109.9(4) . . ?
C19 N4 H4N 128(3) . . ?
C16 N4 H4N 122(3) . . ?
C33 N5 C37 117.8(5) . . ?
C42 N6 C38 119.0(4) . . ?
C67 N7 C71 119.3(4) . . ?
C72 N8 C76 118.6(4) . . ?
C89 O1 H1 109.5 . . ?
C90 O2 H2A 109.5 . . ?

loop_
_geom_bond_atom_site_label_1
_geom_bond_atom_site_label_2
_geom_bond_distance
_geom_bond_site_symmetry_2
_geom_bond_publ_flag
C1 N1 1.360(6) . ?
C1 C20 1.397(7) . ?
C1 C2 1.460(6) . ?
C2 C3 1.323(7) . ?
C2 H2 0.9500 . ?
C3 C4 1.454(6) . ?
C3 H3 0.9500 . ?
C4 N1 1.377(6) . ?
C4 C5 1.393(7) . ?
C5 C6 1.416(7) . ?
C5 C55 1.501(7) . ?
C6 N2 1.369(6) . ?
C6 C7 1.408(7) . ?
C7 C8 1.374(7) . ?
C7 H7 0.9500 . ?
C8 C9 1.405(7) . ?
C8 H8 0.9500 . ?
C9 N2 1.385(6) . ?
C9 C10 1.406(7) . ?
C10 C11 1.395(7) . ?
C10 C54 1.487(7) . ?
C11 N3 1.367(6) . ?
C11 C12 1.472(7) . ?
C12 C13 1.325(7) . ?
C12 H12 0.9500 . ?
C13 C14 1.455(6) . ?
C13 H13 0.9500 . ?
C14 N3 1.378(6) . ?
C14 C15 1.389(7) . ?
C15 C16 1.404(6) . ?
C15 C88 1.509(7) . ?
C16 N4 1.376(6) . ?
C16 C17 1.423(7) . ?
C17 C18 1.367(7) . ?
C17 H17 0.9500 . ?
C18 C19 1.411(7) . ?
C18 H18 0.9500 . ?
C19 N4 1.365(6) . ?
C19 C20 1.401(7) . ?
C20 C21 1.496(6) . ?
C21 C26 1.391(7) . ?
C21 C22 1.421(7) . ?
C22 C23 1.370(8) . ?
C22 H22 0.9500 . ?
C23 C24 1.372(9) . ?
C23 H23 0.9500 . ?
C24 C25 1.392(8) . ?
C24 H24 0.9500 . ?
C25 C26 1.393(7) . ?
C25 H25 0.9500 . ?
C26 C27 1.483(7) . ?
C27 C28 1.399(7) . ?
C27 C32 1.408(8) . ?
C28 C29 1.390(7) . ?
C28 H28 0.9500 . ?
C29 C30 1.390(7) . ?
C29 H29 0.9500 . ?
C30 C31 1.379(8) . ?
C30 C33 1.509(7) . ?
C31 C32 1.389(8) . ?
C31 H31 0.9500 . ?
C32 H32 0.9500 . ?
C33 N5 1.326(7) . ?
C33 C34 1.386(7) . ?
C34 C35 1.390(8) . ?
C34 H34 0.9500 . ?
C35 C36 1.361(7) . ?
C35 H35 0.9500 . ?
C36 C37 1.396(7) . ?
C36 H36 0.9500 . ?
C37 N5 1.363(7) . ?
C37 C38 1.487(7) . ?
C38 N6 1.351(7) . ?
C38 C39 1.407(8) . ?
C39 C40 1.350(8) . ?
C39 H39 0.9500 . ?
C40 C41 1.382(8) . ?
C40 H40 0.9500 . ?
C41 C42 1.425(8) . ?
C41 H41 0.9500 . ?
C42 N6 1.345(6) . ?
C42 C43 1.479(7) . ?
C43 C48 1.380(7) . ?
C43 C44 1.397(7) . ?
C44 C45 1.372(8) . ?
C44 H44 0.9500 . ?
C45 C46 1.396(8) . ?
C45 H45 0.9500 . ?
C46 C47 1.386(7) . ?
C46 C49 1.477(7) . ?
C47 C48 1.398(7) . ?
C47 H47 0.9500 . ?
C48 H48 0.9500 . ?
C49 C50 1.401(7) . ?
C49 C54 1.420(7) . ?
C50 C51 1.381(8) . ?
C50 H50 0.9500 . ?
C51 C52 1.400(8) . ?
C51 H51 0.9500 . ?
C52 C53 1.389(7) . ?
C52 H52 0.9500 . ?
C53 C54 1.412(7) . ?
C53 H53 0.9500 . ?
C55 C60 1.411(7) . ?
C55 C56 1.411(7) . ?
C56 C57 1.375(7) . ?
C56 H56 0.9500 . ?
C57 C58 1.387(7) . ?
C57 H57 0.9500 . ?
C58 C59 1.390(7) . ?
C58 H58 0.9500 . ?
C59 C60 1.381(7) . ?
C59 H59 0.9500 . ?
C60 C61 1.494(7) . ?
C61 C66 1.396(7) . ?
C61 C62 1.397(7) . ?
C62 C63 1.379(8) . ?
C62 H62 0.9500 . ?
C63 C64 1.391(7) . ?
C63 H63 0.9500 . ?
C64 C65 1.415(7) . ?
C64 C67 1.476(7) . ?
C65 C66 1.377(7) . ?
C65 H65 0.9500 . ?
C66 H66 0.9500 . ?
C67 N7 1.338(6) . ?
C67 C68 1.399(7) . ?
C68 C69 1.383(8) . ?
C68 H68 0.9500 . ?
C69 C70 1.388(8) . ?
C69 H69 0.9500 . ?
C70 C71 1.393(7) . ?
C70 H70 0.9500 . ?
C71 N7 1.345(7) . ?
C71 C72 1.491(7) . ?
C72 N8 1.349(7) . ?
C72 C73 1.389(7) . ?
C73 C74 1.387(8) . ?
C73 H73 0.9500 . ?
C74 C75 1.365(8) . ?
C74 H74 0.9500 . ?
C75 C76 1.393(8) . ?
C75 H75 0.9500 . ?
C76 N8 1.354(6) . ?
C76 C77 1.477(7) . ?
C77 C82 1.398(7) . ?
C77 C78 1.404(7) . ?
C78 C79 1.382(7) . ?
C78 H78 0.9500 . ?
C79 C80 1.400(7) . ?
C79 H79 0.9500 . ?
C80 C81 1.406(6) . ?
C80 C83 1.476(7) . ?
C81 C82 1.375(7) . ?
C81 H81 0.9500 . ?
C82 H82 0.9500 . ?
C83 C84 1.403(7) . ?
C83 C88 1.412(7) . ?
C84 C85 1.370(8) . ?
C84 H84 0.9500 . ?
C85 C86 1.390(8) . ?
C85 H85 0.9500 . ?
C86 C87 1.390(7) . ?
C86 H86 0.9500 . ?
C87 C88 1.394(7) . ?
C87 H87 0.9500 . ?
C89 O1 1.430(7) . ?
C89 H89A 0.9800 . ?
C89 H89B 0.9800 . ?
C89 H89C 0.9800 . ?
C90 O2 1.414(7) . ?
C90 H90A 0.9800 . ?
C90 H90B 0.9800 . ?
C90 H90C 0.9800 . ?
C91 Cl2 1.618(9) . ?
C91 Cl1 1.660(7) . ?
C91 H91A 0.9900 . ?
C91 H91B 0.9900 . ?
N2 H2N 0.861(19) . ?
N4 H4N 0.78(5) . ?
O1 H1 0.8400 . ?
O2 H2A 0.8400 . ?

loop_
_geom_hbond_atom_site_label_D
_geom_hbond_atom_site_label_H
_geom_hbond_atom_site_label_A
_geom_hbond_distance_DH
_geom_hbond_distance_HA
_geom_hbond_distance_DA
_geom_hbond_angle_DHA
_geom_hbond_site_symmetry_A
O1 H1 N7 0.84 2.39 2.953(6) 125.4 .
O1 H1 N8 0.84 2.28 3.068(6) 156.5 .
O2 H2A N5 0.84 2.59 3.298(6) 142.6 .
O2 H2A N6 0.84 2.33 3.009(5) 138.6 .
N2 H2N N1 0.861(19) 2.26(4) 2.875(5) 129(4) .
N2 H2N N3 0.861(19) 2.49(4) 2.943(6) 114(4) .
N4 H4N N1 0.78(5) 2.48(5) 2.940(6) 119(4) .
N4 H4N N3 0.78(5) 2.34(5) 2.871(6) 126(4) .

loop_
_geom_torsion_atom_site_label_1
_geom_torsion_atom_site_label_2
_geom_torsion_atom_site_label_3
_geom_torsion_atom_site_label_4
_geom_torsion
_geom_torsion_site_symmetry_1
_geom_torsion_site_symmetry_2
_geom_torsion_site_symmetry_3
_geom_torsion_site_symmetry_4
_geom_torsion_publ_flag
N1 C1 C2 C3 0.4(6) . . . . ?
C20 C1 C2 C3 177.9(5) . . . . ?
C1 C2 C3 C4 -0.5(5) . . . . ?
C2 C3 C4 N1 0.4(6) . . . . ?
C2 C3 C4 C5 -173.8(5) . . . . ?
N1 C4 C5 C6 -1.9(8) . . . . ?
C3 C4 C5 C6 171.4(5) . . . . ?
N1 C4 C5 C55 -178.6(4) . . . . ?
C3 C4 C5 C55 -5.3(7) . . . . ?
C4 C5 C6 N2 6.0(8) . . . . ?
C55 C5 C6 N2 -177.2(5) . . . . ?
C4 C5 C6 C7 -172.2(5) . . . . ?
C55 C5 C6 C7 4.7(8) . . . . ?
N2 C6 C7 C8 -1.0(6) . . . . ?
C5 C6 C7 C8 177.3(5) . . . . ?
C6 C7 C8 C9 1.2(6) . . . . ?
C7 C8 C9 N2 -0.9(6) . . . . ?
C7 C8 C9 C10 173.8(5) . . . . ?
N2 C9 C10 C11 1.6(9) . . . . ?
C8 C9 C10 C11 -172.2(5) . . . . ?
N2 C9 C10 C54 179.4(5) . . . . ?
C8 C9 C10 C54 5.6(8) . . . . ?
C9 C10 C11 N3 -6.0(8) . . . . ?
C54 C10 C11 N3 176.2(4) . . . . ?
C9 C10 C11 C12 174.5(5) . . . . ?
C54 C10 C11 C12 -3.3(7) . . . . ?
N3 C11 C12 C13 1.5(5) . . . . ?
C10 C11 C12 C13 -178.9(5) . . . . ?
C11 C12 C13 C14 -3.0(5) . . . . ?
C12 C13 C14 N3 3.5(6) . . . . ?
C12 C13 C14 C15 -171.1(5) . . . . ?
N3 C14 C15 C16 -5.8(8) . . . . ?
C13 C14 C15 C16 168.0(5) . . . . ?
N3 C14 C15 C88 177.5(4) . . . . ?
C13 C14 C15 C88 -8.7(7) . . . . ?
C14 C15 C16 N4 10.7(8) . . . . ?
C88 C15 C16 N4 -172.5(4) . . . . ?
C14 C15 C16 C17 -171.0(5) . . . . ?
C88 C15 C16 C17 5.7(7) . . . . ?
N4 C16 C17 C18 -0.8(5) . . . . ?
C15 C16 C17 C18 -179.3(5) . . . . ?
C16 C17 C18 C19 2.1(6) . . . . ?
C17 C18 C19 N4 -2.7(6) . . . . ?
C17 C18 C19 C20 171.8(5) . . . . ?
N1 C1 C20 C19 -6.4(8) . . . . ?
C2 C1 C20 C19 176.5(5) . . . . ?
N1 C1 C20 C21 177.8(5) . . . . ?
C2 C1 C20 C21 0.7(7) . . . . ?
N4 C19 C20 C1 -0.4(8) . . . . ?
C18 C19 C20 C1 -173.9(5) . . . . ?
N4 C19 C20 C21 175.5(5) . . . . ?
C18 C19 C20 C21 2.0(7) . . . . ?
C1 C20 C21 C26 -101.2(6) . . . . ?
C19 C20 C21 C26 82.5(6) . . . . ?
C1 C20 C21 C22 82.3(6) . . . . ?
C19 C20 C21 C22 -94.0(6) . . . . ?
C26 C21 C22 C23 -1.2(8) . . . . ?
C20 C21 C22 C23 175.4(5) . . . . ?
C21 C22 C23 C24 0.4(9) . . . . ?
C22 C23 C24 C25 -0.6(10) . . . . ?
C23 C24 C25 C26 1.7(10) . . . . ?
C22 C21 C26 C25 2.2(8) . . . . ?
C20 C21 C26 C25 -174.3(5) . . . . ?
C22 C21 C26 C27 -179.5(5) . . . . ?
C20 C21 C26 C27 4.0(8) . . . . ?
C24 C25 C26 C21 -2.4(9) . . . . ?
C24 C25 C26 C27 179.2(5) . . . . ?
C21 C26 C27 C28 46.9(7) . . . . ?
C25 C26 C27 C28 -134.8(5) . . . . ?
C21 C26 C27 C32 -137.0(5) . . . . ?
C25 C26 C27 C32 41.2(7) . . . . ?
C32 C27 C28 C29 0.6(7) . . . . ?
C26 C27 C28 C29 176.8(4) . . . . ?
C27 C28 C29 C30 -0.3(7) . . . . ?
C28 C29 C30 C31 -1.1(8) . . . . ?
C28 C29 C30 C33 -180.0(4) . . . . ?
C29 C30 C31 C32 2.2(8) . . . . ?
C33 C30 C31 C32 -178.9(5) . . . . ?
C30 C31 C32 C27 -1.9(8) . . . . ?
C28 C27 C32 C31 0.4(7) . . . . ?
C26 C27 C32 C31 -175.8(5) . . . . ?
C31 C30 C33 N5 146.2(5) . . . . ?
C29 C30 C33 N5 -35.0(7) . . . . ?
C31 C30 C33 C34 -33.9(8) . . . . ?
C29 C30 C33 C34 145.0(5) . . . . ?
N5 C33 C34 C35 -2.4(8) . . . . ?
C30 C33 C34 C35 177.7(5) . . . . ?
C33 C34 C35 C36 0.9(8) . . . . ?
C34 C35 C36 C37 1.3(8) . . . . ?
C35 C36 C37 N5 -2.2(8) . . . . ?
C35 C36 C37 C38 175.5(5) . . . . ?
N5 C37 C38 N6 -27.2(7) . . . . ?
C36 C37 C38 N6 155.0(5) . . . . ?
N5 C37 C38 C39 152.9(5) . . . . ?
C36 C37 C38 C39 -24.9(7) . . . . ?
N6 C38 C39 C40 -2.5(8) . . . . ?
C37 C38 C39 C40 177.4(5) . . . . ?
C38 C39 C40 C41 2.0(8) . . . . ?
C39 C40 C41 C42 0.1(8) . . . . ?
C40 C41 C42 N6 -1.7(8) . . . . ?
C40 C41 C42 C43 177.3(5) . . . . ?
N6 C42 C43 C48 -33.5(7) . . . . ?
C41 C42 C43 C48 147.4(5) . . . . ?
N6 C42 C43 C44 148.7(5) . . . . ?
C41 C42 C43 C44 -30.3(7) . . . . ?
C48 C43 C44 C45 0.3(8) . . . . ?
C42 C43 C44 C45 178.1(5) . . . . ?
C43 C44 C45 C46 -0.6(8) . . . . ?
C44 C45 C46 C47 0.8(7) . . . . ?
C44 C45 C46 C49 -176.9(5) . . . . ?
C45 C46 C47 C48 -0.7(7) . . . . ?
C49 C46 C47 C48 176.8(4) . . . . ?
C44 C43 C48 C47 -0.2(7) . . . . ?
C42 C43 C48 C47 -178.0(4) . . . . ?
C46 C47 C48 C43 0.4(7) . . . . ?
C47 C46 C49 C50 -128.1(5) . . . . ?
C45 C46 C49 C50 49.5(7) . . . . ?
C47 C46 C49 C54 53.1(7) . . . . ?
C45 C46 C49 C54 -129.4(5) . . . . ?
C54 C49 C50 C51 -0.4(7) . . . . ?
C46 C49 C50 C51 -179.4(5) . . . . ?
C49 C50 C51 C52 -0.5(8) . . . . ?
C50 C51 C52 C53 0.9(8) . . . . ?
C51 C52 C53 C54 -0.3(8) . . . . ?
C52 C53 C54 C49 -0.7(7) . . . . ?
C52 C53 C54 C10 179.0(5) . . . . ?
C50 C49 C54 C53 1.0(7) . . . . ?
C46 C49 C54 C53 179.9(5) . . . . ?
C50 C49 C54 C10 -178.7(4) . . . . ?
C46 C49 C54 C10 0.2(7) . . . . ?
C11 C10 C54 C53 77.3(6) . . . . ?
C9 C10 C54 C53 -100.8(6) . . . . ?
C11 C10 C54 C49 -103.0(6) . . . . ?
C9 C10 C54 C49 79.0(6) . . . . ?
C4 C5 C55 C60 -67.7(6) . . . . ?
C6 C5 C55 C60 115.2(5) . . . . ?
C4 C5 C55 C56 108.4(5) . . . . ?
C6 C5 C55 C56 -68.6(6) . . . . ?
C60 C55 C56 C57 -2.5(7) . . . . ?
C5 C55 C56 C57 -178.8(5) . . . . ?
C55 C56 C57 C58 0.9(7) . . . . ?
C56 C57 C58 C59 1.2(7) . . . . ?
C57 C58 C59 C60 -1.7(7) . . . . ?
C58 C59 C60 C55 0.1(7) . . . . ?
C58 C59 C60 C61 -176.7(4) . . . . ?
C56 C55 C60 C59 1.9(7) . . . . ?
C5 C55 C60 C59 178.1(4) . . . . ?
C56 C55 C60 C61 178.7(4) . . . . ?
C5 C55 C60 C61 -5.2(7) . . . . ?
C59 C60 C61 C66 128.3(5) . . . . ?
C55 C60 C61 C66 -48.5(7) . . . . ?
C59 C60 C61 C62 -48.4(7) . . . . ?
C55 C60 C61 C62 134.8(5) . . . . ?
C66 C61 C62 C63 1.2(8) . . . . ?
C60 C61 C62 C63 178.0(5) . . . . ?
C61 C62 C63 C64 0.7(8) . . . . ?
C62 C63 C64 C65 -1.7(8) . . . . ?
C62 C63 C64 C67 177.8(5) . . . . ?
C63 C64 C65 C66 0.9(8) . . . . ?
C67 C64 C65 C66 -178.6(5) . . . . ?
C64 C65 C66 C61 0.9(8) . . . . ?
C62 C61 C66 C65 -1.9(8) . . . . ?
C60 C61 C66 C65 -178.8(5) . . . . ?
C63 C64 C67 N7 -164.9(5) . . . . ?
C65 C64 C67 N7 14.6(7) . . . . ?
C63 C64 C67 C68 14.5(8) . . . . ?
C65 C64 C67 C68 -166.0(5) . . . . ?
N7 C67 C68 C69 -2.1(8) . . . . ?
C64 C67 C68 C69 178.5(5) . . . . ?
C67 C68 C69 C70 0.3(9) . . . . ?
C68 C69 C70 C71 2.3(8) . . . . ?
C69 C70 C71 N7 -3.4(8) . . . . ?
C69 C70 C71 C72 177.7(5) . . . . ?
N7 C71 C72 N8 46.2(6) . . . . ?
C70 C71 C72 N8 -134.8(5) . . . . ?
N7 C71 C72 C73 -132.0(5) . . . . ?
C70 C71 C72 C73 47.0(8) . . . . ?
N8 C72 C73 C74 -0.2(8) . . . . ?
C71 C72 C73 C74 177.8(5) . . . . ?
C72 C73 C74 C75 0.3(9) . . . . ?
C73 C74 C75 C76 0.2(10) . . . . ?
C74 C75 C76 N8 -0.9(9) . . . . ?
C74 C75 C76 C77 177.1(6) . . . . ?
N8 C76 C77 C82 19.5(7) . . . . ?
C75 C76 C77 C82 -158.6(5) . . . . ?
N8 C76 C77 C78 -160.7(5) . . . . ?
C75 C76 C77 C78 21.2(8) . . . . ?
C82 C77 C78 C79 -0.1(8) . . . . ?
C76 C77 C78 C79 -179.8(5) . . . . ?
C77 C78 C79 C80 -0.6(8) . . . . ?
C78 C79 C80 C81 1.2(8) . . . . ?
C78 C79 C80 C83 177.4(5) . . . . ?
C79 C80 C81 C82 -1.2(8) . . . . ?
C83 C80 C81 C82 -177.4(5) . . . . ?
C80 C81 C82 C77 0.6(8) . . . . ?
C78 C77 C82 C81 0.1(8) . . . . ?
C76 C77 C82 C81 179.9(5) . . . . ?
C79 C80 C83 C84 -52.1(7) . . . . ?
C81 C80 C83 C84 123.9(5) . . . . ?
C79 C80 C83 C88 131.3(5) . . . . ?
C81 C80 C83 C88 -52.7(7) . . . . ?
C88 C83 C84 C85 2.0(7) . . . . ?
C80 C83 C84 C85 -174.8(4) . . . . ?
C83 C84 C85 C86 -0.4(7) . . . . ?
C84 C85 C86 C87 -1.8(7) . . . . ?
C85 C86 C87 C88 2.4(7) . . . . ?
C86 C87 C88 C83 -0.8(7) . . . . ?
C86 C87 C88 C15 -178.8(4) . . . . ?
C84 C83 C88 C87 -1.4(6) . . . . ?
C80 C83 C88 C87 175.3(4) . . . . ?
C84 C83 C88 C15 176.6(4) . . . . ?
C80 C83 C88 C15 -6.7(6) . . . . ?
C14 C15 C88 C87 101.0(5) . . . . ?
C16 C15 C88 C87 -76.0(6) . . . . ?
C14 C15 C88 C83 -77.0(6) . . . . ?
C16 C15 C88 C83 105.9(5) . . . . ?
C20 C1 N1 C4 -177.6(5) . . . . ?
C2 C1 N1 C4 -0.1(5) . . . . ?
C5 C4 N1 C1 174.0(5) . . . . ?
C3 C4 N1 C1 -0.1(5) . . . . ?
C7 C6 N2 C9 0.5(6) . . . . ?
C5 C6 N2 C9 -178.0(5) . . . . ?
C8 C9 N2 C6 0.3(6) . . . . ?
C10 C9 N2 C6 -174.6(5) . . . . ?
C10 C11 N3 C14 -178.9(5) . . . . ?
C12 C11 N3 C14 0.7(5) . . . . ?
C15 C14 N3 C11 172.1(5) . . . . ?
C13 C14 N3 C11 -2.5(5) . . . . ?
C20 C19 N4 C16 -172.3(5) . . . . ?
C18 C19 N4 C16 2.2(5) . . . . ?
C15 C16 N4 C19 177.7(5) . . . . ?
C17 C16 N4 C19 -0.9(5) . . . . ?
C34 C33 N5 C37 1.5(8) . . . . ?
C30 C33 N5 C37 -178.5(4) . . . . ?
C36 C37 N5 C33 0.8(7) . . . . ?
C38 C37 N5 C33 -177.0(5) . . . . ?
C41 C42 N6 C38 1.3(7) . . . . ?
C43 C42 N6 C38 -177.8(4) . . . . ?
C39 C38 N6 C42 0.8(7) . . . . ?
C37 C38 N6 C42 -179.1(4) . . . . ?
C68 C67 N7 C71 1.1(7) . . . . ?
C64 C67 N7 C71 -179.4(4) . . . . ?
C70 C71 N7 C67 1.7(7) . . . . ?
C72 C71 N7 C67 -179.3(4) . . . . ?
C73 C72 N8 C76 -0.4(8) . . . . ?
C71 C72 N8 C76 -178.6(4) . . . . ?
C75 C76 N8 C72 1.0(7) . . . . ?
C77 C76 N8 C72 -177.1(4) . . . . ?

loop_
_platon_squeeze_void_nr
_platon_squeeze_void_average_x
_platon_squeeze_void_average_y
_platon_squeeze_void_average_z
_platon_squeeze_void_volume
_platon_squeeze_void_count_electrons
_platon_squeeze_void_content
1 0.203 0.463 0.230 111 36 ' '
2 0.323 0.098 0.066 14 0 ' '
3 0.797 0.537 0.770 111 36 ' '
4 0.677 0.902 0.934 13 0 ' '
